data_4102292
loop_
_publ_author_name
'Yuewen Xu'
'Mark D. Smith'
'Michael F. Geer'
'Perry J. Pellechia'
'Julius C. Brown'
'Arief C. Wibowo'
'Linda S. Shimizu'

_publ_section_title
;
 Thermal Reaction of a Columnar Assembled Diacetylene Macrocycle
;
_journal_name_full 'Journal of the American Chemical Society'
_journal_page_first 5334
_journal_page_last 5335
_journal_paper_doi 10.1021/ja9107066
_journal_volume 132
_journal_year 2010
_chemical_formula_moiety 'C28 H20 N4 O4, 2(H2 O)'
_chemical_formula_sum 'C28 H24 N4 O6'
_chemical_formula_weight 512.51
_chemical_name_systematic
; 
 ? 
;
_space_group_IT_number 14
_symmetry_cell_setting monoclinic
_symmetry_space_group_name_Hall '-P 2ybc'
_symmetry_space_group_name_H-M 'P 1 21/c 1'
_atom_sites_solution_hydrogens geom
_atom_sites_solution_primary direct
_atom_sites_solution_secondary difmap
_audit_creation_method SHELXL-97
_cell_angle_alpha 90.00
_cell_angle_beta 96.9050(10)
_cell_angle_gamma 90.00
_cell_formula_units_Z 2
_cell_length_a 4.9860(2)
_cell_length_b 14.6944(7)
_cell_length_c 16.8680(8)
_cell_measurement_reflns_used 6132
_cell_measurement_temperature 150(2)
_cell_measurement_theta_max 26.261
_cell_measurement_theta_min 2.432
_cell_volume 1226.89(10)
_computing_cell_refinement 'SAINT-Plus Version 6.45 (Bruker, 2001)'
_computing_data_collection 'SMART Version 5.625 (Bruker, 2001)'
_computing_data_reduction 'SAINT-Plus Version 6.45 (Bruker, 2001)'
_computing_molecular_graphics various
_computing_publication_material 'SHELXTL Version 6.14 (Bruker, 2000)'
_computing_structure_refinement 'SHELXL-97 (Sheldrick, 1997)'
_computing_structure_solution 'SHELXS-97 (Sheldrick, 1990)'
_diffrn_ambient_temperature 150(2)
_diffrn_measured_fraction_theta_full 0.997
_diffrn_measured_fraction_theta_max 0.997
_diffrn_measurement_device_type 'Bruker SMART APEX CCD diffractometer'
_diffrn_measurement_method 'omega scans'
_diffrn_radiation_monochromator graphite
_diffrn_radiation_source 'fine-focus sealed tube'
_diffrn_radiation_type MoK\a
_diffrn_radiation_wavelength 0.71073
_diffrn_reflns_av_R_equivalents 0.0343
_diffrn_reflns_av_sigmaI/netI 0.0205
_diffrn_reflns_limit_h_max 6
_diffrn_reflns_limit_h_min -6
_diffrn_reflns_limit_k_max 18
_diffrn_reflns_limit_k_min -18
_diffrn_reflns_limit_l_max 21
_diffrn_reflns_limit_l_min -21
_diffrn_reflns_number 17823
_diffrn_reflns_theta_full 26.42
_diffrn_reflns_theta_max 26.42
_diffrn_reflns_theta_min 1.84
_exptl_absorpt_coefficient_mu 0.099
_exptl_absorpt_correction_T_max 1.0000
_exptl_absorpt_correction_T_min 0.8727
_exptl_absorpt_correction_type multi-scan
_exptl_absorpt_process_details 'SADABS Version 2.05 (Bruker, 2001)'
_exptl_crystal_colour red
_exptl_crystal_density_diffrn 1.387
_exptl_crystal_density_method 'not measured'
_exptl_crystal_description needle
_exptl_crystal_F_000 536
_exptl_crystal_size_max 0.66
_exptl_crystal_size_mid 0.10
_exptl_crystal_size_min 0.08
_refine_diff_density_max 0.297
_refine_diff_density_min -0.204
_refine_diff_density_rms 0.044
_refine_ls_extinction_method none
_refine_ls_goodness_of_fit_ref 1.035
_refine_ls_hydrogen_treatment mixed
_refine_ls_matrix_type full
_refine_ls_number_parameters 190
_refine_ls_number_reflns 2522
_refine_ls_number_restraints 3
_refine_ls_restrained_S_all 1.036
_refine_ls_R_factor_all 0.0488
_refine_ls_R_factor_gt 0.0418
_refine_ls_shift/su_max 0.000
_refine_ls_shift/su_mean 0.000
_refine_ls_structure_factor_coef Fsqd
_refine_ls_weighting_details 'calc w=1/[\s^2^(Fo^2^)+(0.0561P)^2^+0.4811P] where P=(Fo^2^+2Fc^2^)/3'
_refine_ls_weighting_scheme calc
_refine_ls_wR_factor_gt 0.1047
_refine_ls_wR_factor_ref 0.1102
_reflns_number_gt 2170
_reflns_number_total 2522
_reflns_threshold_expression >2sigma(I)
_cod_data_source_file ja9107066_si_002.cif
_cod_data_source_block lss131s
_cod_original_sg_symbol_H-M 'P 21/c'
_cod_database_code 4102292

loop_
_symmetry_equiv_pos_as_xyz
'x, y, z'
'-x, y+1/2, -z+1/2'
'-x, -y, -z'
'x, -y-1/2, z-1/2'

loop_
_atom_site_label
_atom_site_type_symbol
_atom_site_fract_x
_atom_site_fract_y
_atom_site_fract_z
_atom_site_U_iso_or_equiv
_atom_site_adp_type
_atom_site_occupancy
_atom_site_symmetry_multiplicity
_atom_site_calc_flag
_atom_site_refinement_flags
C1 C 0.1040(3) 0.34315(10) 0.66849(8) 0.0236(3) Uani 1 1 d .
C2 C 0.1428(3) 0.25635(10) 0.62535(8) 0.0233(3) Uani 1 1 d .
C3 C -0.0054(3) 0.18026(10) 0.64349(9) 0.0272(3) Uani 1 1 d .
H3 H -0.1290 0.1848 0.6820 0.033 Uiso 1 1 calc R
C4 C 0.0269(3) 0.09840(11) 0.60577(9) 0.0310(4) Uani 1 1 d .
H4 H -0.0684 0.0460 0.6199 0.037 Uiso 1 1 calc R
C5 C 0.1986(3) 0.09275(10) 0.54712(9) 0.0284(3) Uani 1 1 d .
H5 H 0.2210 0.0363 0.5213 0.034 Uiso 1 1 calc R
C6 C 0.3385(3) 0.16906(10) 0.52573(8) 0.0245(3) Uani 1 1 d .
C7 C 0.3148(3) 0.25086(10) 0.56586(8) 0.0237(3) Uani 1 1 d .
H7 H 0.4148 0.3027 0.5529 0.028 Uiso 1 1 calc R
C8 C 0.4940(3) 0.15806(10) 0.45554(9) 0.0255(3) Uani 1 1 d .
C9 C 0.3122(3) 0.48065(10) 0.72912(9) 0.0271(3) Uani 1 1 d .
H9A H 0.3682 0.4705 0.7867 0.032 Uiso 1 1 calc R
H9B H 0.1242 0.5037 0.7228 0.032 Uiso 1 1 calc R
C10 C 0.4893(3) 0.54859(10) 0.69904(9) 0.0271(3) Uani 1 1 d .
C11 C 0.6427(3) 0.60307(10) 0.67720(9) 0.0267(3) Uani 1 1 d .
C12 C 0.8092(3) 0.20961(11) 0.36937(9) 0.0313(4) Uani 1 1 d .
H12A H 0.9002 0.1496 0.3711 0.038 Uiso 1 1 calc R
H12B H 0.6694 0.2100 0.3224 0.038 Uiso 1 1 calc R
C13 C 1.0069(3) 0.28036(10) 0.35932(9) 0.0280(3) Uani 1 1 d .
C14 C 1.1723(3) 0.33461(10) 0.34398(9) 0.0275(3) Uani 1 1 d .
N1 N 0.3229(2) 0.39467(8) 0.68628(7) 0.0256(3) Uani 1 1 d .
H1 H 0.479(4) 0.3727(13) 0.6788(11) 0.040(5) Uiso 1 1 d .
N2 N 0.6782(2) 0.22087(9) 0.44176(7) 0.0267(3) Uani 1 1 d .
H2 H 0.710(4) 0.2693(14) 0.4691(12) 0.046(6) Uiso 1 1 d .
O1 O -0.1204(2) 0.36595(8) 0.68582(7) 0.0337(3) Uani 1 1 d .
O2 O 0.4511(2) 0.09251(8) 0.41090(7) 0.0383(3) Uani 1 1 d .
O3 O 0.2498(3) 0.55128(16) 0.48102(10) 0.0757(6) Uani 1 1 d D
H3AB H 0.111(3) 0.5267(15) 0.4980(14) 0.061(6) Uiso 1 1 d D
H3A H 0.228(8) 0.556(3) 0.4305(5) 0.061(6) Uiso 0.60 1 d PD
H3B H 0.385(8) 0.517(3) 0.492(4) 0.061(6) Uiso 0.40 1 d PD

loop_
_atom_site_aniso_label
_atom_site_aniso_U_11
_atom_site_aniso_U_22
_atom_site_aniso_U_33
_atom_site_aniso_U_23
_atom_site_aniso_U_13
_atom_site_aniso_U_12
C1 0.0187(6) 0.0294(7) 0.0229(7) 0.0026(6) 0.0040(5) -0.0007(5)
C2 0.0179(6) 0.0284(7) 0.0231(7) 0.0011(5) 0.0009(5) -0.0001(5)
C3 0.0237(7) 0.0346(8) 0.0238(7) 0.0020(6) 0.0055(5) -0.0034(6)
C4 0.0327(8) 0.0290(8) 0.0324(8) 0.0029(6) 0.0081(6) -0.0078(6)
C5 0.0303(8) 0.0246(7) 0.0307(8) -0.0015(6) 0.0050(6) -0.0026(6)
C6 0.0202(7) 0.0287(7) 0.0247(7) 0.0004(6) 0.0029(5) -0.0004(5)
C7 0.0188(6) 0.0274(7) 0.0250(7) 0.0008(6) 0.0033(5) -0.0027(5)
C8 0.0233(7) 0.0270(7) 0.0265(7) -0.0002(6) 0.0039(5) 0.0015(6)
C9 0.0242(7) 0.0286(8) 0.0297(8) -0.0029(6) 0.0085(6) -0.0003(6)
C10 0.0235(7) 0.0289(8) 0.0291(7) -0.0032(6) 0.0034(6) 0.0012(6)
C11 0.0230(7) 0.0286(7) 0.0286(8) -0.0014(6) 0.0034(6) 0.0015(6)
C12 0.0289(8) 0.0378(9) 0.0290(8) -0.0039(6) 0.0105(6) -0.0056(6)
C13 0.0245(7) 0.0339(8) 0.0261(7) -0.0003(6) 0.0054(6) 0.0018(6)
C14 0.0227(7) 0.0331(8) 0.0269(8) -0.0003(6) 0.0040(6) 0.0010(6)
N1 0.0178(6) 0.0280(7) 0.0320(7) -0.0039(5) 0.0073(5) 0.0006(5)
N2 0.0230(6) 0.0326(7) 0.0255(6) -0.0039(5) 0.0069(5) -0.0042(5)
O1 0.0181(5) 0.0384(6) 0.0459(7) -0.0083(5) 0.0090(4) 0.0003(4)
O2 0.0475(7) 0.0324(6) 0.0381(7) -0.0104(5) 0.0186(5) -0.0095(5)
O3 0.0540(10) 0.1244(17) 0.0499(9) 0.0222(10) 0.0111(8) 0.0240(10)

loop_
_atom_type_symbol
_atom_type_description
_atom_type_scat_dispersion_real
_atom_type_scat_dispersion_imag
_atom_type_scat_source
C C 0.0033 0.0016 'International Tables Vol C Tables 4.2.6.8 and 6.1.1.4'
H H 0.0000 0.0000 'International Tables Vol C Tables 4.2.6.8 and 6.1.1.4'
N N 0.0061 0.0033 'International Tables Vol C Tables 4.2.6.8 and 6.1.1.4'
O O 0.0106 0.0060 'International Tables Vol C Tables 4.2.6.8 and 6.1.1.4'

loop_
_geom_angle_atom_site_label_1
_geom_angle_atom_site_label_2
_geom_angle_atom_site_label_3
_geom_angle
_geom_angle_site_symmetry_3
O1 C1 N1 122.21(14) .
O1 C1 C2 121.40(13) .
N1 C1 C2 116.39(12) .
C3 C2 C7 119.87(13) .
C3 C2 C1 118.36(12) .
C7 C2 C1 121.72(13) .
C4 C3 C2 120.25(13) .
C4 C3 H3 119.9 .
C2 C3 H3 119.9 .
C3 C4 C5 119.85(14) .
C3 C4 H4 120.1 .
C5 C4 H4 120.1 .
C4 C5 C6 120.58(14) .
C4 C5 H5 119.7 .
C6 C5 H5 119.7 .
C5 C6 C7 119.70(13) .
C5 C6 C8 116.15(13) .
C7 C6 C8 124.01(13) .
C6 C7 C2 119.63(13) .
C6 C7 H7 120.2 .
C2 C7 H7 120.2 .
O2 C8 N2 120.43(13) .
O2 C8 C6 120.09(13) .
N2 C8 C6 119.48(13) .
N1 C9 C10 111.06(12) .
N1 C9 H9A 109.4 .
C10 C9 H9A 109.4 .
N1 C9 H9B 109.4 .
C10 C9 H9B 109.4 .
H9A C9 H9B 108.0 .
C11 C10 C9 177.05(16) .
C10 C11 C14 176.90(16) 3_766
C13 C12 N2 113.14(13) .
C13 C12 H12A 109.0 .
N2 C12 H12A 109.0 .
C13 C12 H12B 109.0 .
N2 C12 H12B 109.0 .
H12A C12 H12B 107.8 .
C14 C13 C12 173.54(15) .
C13 C14 C11 177.41(16) 3_766
C1 N1 C9 121.70(12) .
C1 N1 H1 118.9(13) .
C9 N1 H1 118.8(13) .
C8 N2 C12 116.79(13) .
C8 N2 H2 124.5(13) .
C12 N2 H2 118.3(13) .
H3AB O3 H3A 111(3) .
H3AB O3 H3B 109(5) .
H3A O3 H3B 106(5) .

loop_
_geom_bond_atom_site_label_1
_geom_bond_atom_site_label_2
_geom_bond_distance
_geom_bond_site_symmetry_2
C1 O1 1.2362(17) .
C1 N1 1.3326(18) .
C1 C2 1.493(2) .
C2 C3 1.394(2) .
C2 C7 1.3984(19) .
C3 C4 1.379(2) .
C3 H3 0.9500 .
C4 C5 1.387(2) .
C4 H4 0.9500 .
C5 C6 1.391(2) .
C5 H5 0.9500 .
C6 C7 1.392(2) .
C6 C8 1.500(2) .
C7 H7 0.9500 .
C8 O2 1.2256(18) .
C8 N2 1.3421(19) .
C9 N1 1.4597(19) .
C9 C10 1.463(2) .
C9 H9A 0.9900 .
C9 H9B 0.9900 .
C10 C11 1.196(2) .
C11 C14 1.377(2) 3_766
C12 C13 1.456(2) .
C12 N2 1.4618(18) .
C12 H12A 0.9900 .
C12 H12B 0.9900 .
C13 C14 1.198(2) .
C14 C11 1.377(2) 3_766
N1 H1 0.87(2) .
N2 H2 0.85(2) .
O3 H3AB 0.859(7) .
O3 H3A 0.849(7) .
O3 H3B 0.844(7) .

loop_
_geom_hbond_atom_site_label_D
_geom_hbond_atom_site_label_H
_geom_hbond_atom_site_label_A
_geom_hbond_distance_DH
_geom_hbond_distance_HA
_geom_hbond_distance_DA
_geom_hbond_angle_DHA
_geom_hbond_site_symmetry_A
N1 H1 O1 0.87(2) 1.99(2) 2.8084(16) 157.6(18) 1_655
O3 H3A O1 0.849(7) 2.281(19) 3.063(2) 153(4) 3_566
O3 H3B O3 0.844(7) 2.081(12) 2.919(3) 172(6) 3_666

loop_
_geom_torsion_atom_site_label_1
_geom_torsion_atom_site_label_2
_geom_torsion_atom_site_label_3
_geom_torsion_atom_site_label_4
_geom_torsion
O1 C1 C2 C3 -36.9(2)
N1 C1 C2 C3 143.82(14)
O1 C1 C2 C7 140.70(15)
N1 C1 C2 C7 -38.57(19)
C7 C2 C3 C4 3.2(2)
C1 C2 C3 C4 -179.18(13)
C2 C3 C4 C5 -2.8(2)
C3 C4 C5 C6 -0.2(2)
C4 C5 C6 C7 2.7(2)
C4 C5 C6 C8 -173.34(14)
C5 C6 C7 C2 -2.3(2)
C8 C6 C7 C2 173.44(13)
C3 C2 C7 C6 -0.6(2)
C1 C2 C7 C6 -178.19(13)
C5 C6 C8 O2 14.7(2)
C7 C6 C8 O2 -161.13(14)
C5 C6 C8 N2 -165.79(13)
C7 C6 C8 N2 18.3(2)
O1 C1 N1 C9 1.4(2)
C2 C1 N1 C9 -179.34(12)
C10 C9 N1 C1 -142.83(14)
O2 C8 N2 C12 3.6(2)
C6 C8 N2 C12 -175.86(13)
C13 C12 N2 C8 -179.70(13)
